data_7015916
loop_
_publ_author_name
'Majumder, Paramita'
'Baksi, Suparna'
'Halder, Sarmistha'
'Tadesse, Haregewine'
'Blake, Alexander J.'
'Drew, Michael G. B.'
'Bhattacharya, Samaresh'

_publ_section_title
;
 Formation of organorhodium complexes via C-H bond activation of
 1,3-di(phenylazo)benzene.
;
_journal_issue 20
_journal_name_full 'Dalton transactions (Cambridge, England : 2003)'
_journal_page_first 5423
_journal_page_last 5425
_journal_paper_doi 10.1039/c1dt10247h
_journal_volume 40
_journal_year 2011
_chemical_formula_sum 'C25 H18 Cl2 N5 O0 Rh'
_chemical_formula_weight 562.25
_chemical_name_systematic
;
?
;
_space_group_IT_number 14
_symmetry_space_group_name_Hall '-P 2ybc'
_symmetry_space_group_name_H-M 'P 1 21/c 1'
_atom_sites_solution_hydrogens geom
_atom_sites_solution_primary direct
_atom_sites_solution_secondary difmap
_audit_creation_method SHELXL-97
_cell_angle_alpha 90.00
_cell_angle_beta 90.1000(10)
_cell_angle_gamma 90.00
_cell_formula_units_Z 4
_cell_length_a 11.2704(2)
_cell_length_b 13.3655(2)
_cell_length_c 15.7056(2)
_cell_measurement_temperature 293(2)
_cell_volume 2365.80(6)
_computing_structure_refinement 'SHELXL-97 (Sheldrick, 1997)'
_diffrn_ambient_temperature 293(2)
_diffrn_measured_fraction_theta_full 0.999
_diffrn_measured_fraction_theta_max 0.999
_diffrn_radiation_monochromator graphite
_diffrn_radiation_source 'fine-focus sealed tube'
_diffrn_radiation_type MoK\a
_diffrn_radiation_wavelength 0.71073
_diffrn_reflns_av_R_equivalents 0.0373
_diffrn_reflns_av_sigmaI/netI 0.0232
_diffrn_reflns_limit_h_max 15
_diffrn_reflns_limit_h_min -15
_diffrn_reflns_limit_k_max 17
_diffrn_reflns_limit_k_min -18
_diffrn_reflns_limit_l_max 21
_diffrn_reflns_limit_l_min -21
_diffrn_reflns_number 42985
_diffrn_reflns_theta_full 28.86
_diffrn_reflns_theta_max 28.86
_diffrn_reflns_theta_min 1.81
_exptl_absorpt_coefficient_mu 0.971
_exptl_crystal_density_diffrn 1.579
_exptl_crystal_density_method 'not measured'
_exptl_crystal_F_000 1128
_refine_diff_density_max 0.321
_refine_diff_density_min -0.325
_refine_diff_density_rms 0.049
_refine_ls_extinction_method none
_refine_ls_goodness_of_fit_ref 1.008
_refine_ls_hydrogen_treatment mixed
_refine_ls_matrix_type full
_refine_ls_number_parameters 298
_refine_ls_number_reflns 6207
_refine_ls_number_restraints 0
_refine_ls_restrained_S_all 1.008
_refine_ls_R_factor_all 0.0434
_refine_ls_R_factor_gt 0.0268
_refine_ls_shift/su_max 0.001
_refine_ls_shift/su_mean 0.000
_refine_ls_structure_factor_coef Fsqd
_refine_ls_weighting_details 'calc w=1/[\s^2^(Fo^2^)+(0.0239P)^2^+0.8466P] where P=(Fo^2^+2Fc^2^)/3'
_refine_ls_weighting_scheme calc
_refine_ls_wR_factor_gt 0.0574
_refine_ls_wR_factor_ref 0.0647
_reflns_number_gt 4740
_reflns_number_total 6207
_reflns_threshold_expression >2sigma(I)
_cod_data_source_file c1dt10247h.txt
_cod_data_source_block pm9_gm
_cod_database_code 7015916

loop_
_symmetry_equiv_pos_as_xyz
'x, y, z'
'-x, y+1/2, -z+1/2'
'-x, -y, -z'
'x, -y-1/2, z-1/2'

loop_
_atom_site_label
_atom_site_type_symbol
_atom_site_fract_x
_atom_site_fract_y
_atom_site_fract_z
_atom_site_U_iso_or_equiv
_atom_site_adp_type
_atom_site_occupancy
_atom_site_symmetry_multiplicity
_atom_site_calc_flag
_atom_site_refinement_flags
_atom_site_disorder_assembly
_atom_site_disorder_group
Rh1 Rh -0.282527(14) -0.314739(12) 0.263428(10) 0.04685(6) Uani 1 1 d . . .
Cl1 Cl -0.12984(5) -0.26422(4) 0.35481(4) 0.05787(14) Uani 1 1 d . . .
Cl2 Cl -0.42785(5) -0.36481(5) 0.16696(4) 0.07103(17) Uani 1 1 d . . .
N1 N -0.38770(17) -0.11854(15) 0.28997(13) 0.0653(5) Uani 1 1 d . . .
N2 N -0.31653(16) -0.16261(14) 0.23848(12) 0.0561(4) Uani 1 1 d . . .
N3 N -0.38611(15) -0.44981(15) 0.38732(12) 0.0578(5) Uani 1 1 d . . .
N4 N -0.30849(14) -0.44837(13) 0.32818(11) 0.0494(4) Uani 1 1 d . . .
N5 N -0.14067(16) -0.35536(14) 0.17261(11) 0.0550(4) Uani 1 1 d . . .
C1 C -0.39625(18) -0.28141(18) 0.34541(14) 0.0536(5) Uani 1 1 d . . .
C2 C -0.4337(2) -0.18361(19) 0.35058(16) 0.0628(6) Uani 1 1 d . . .
C3 C -0.5113(2) -0.1570(2) 0.41584(18) 0.0792(8) Uani 1 1 d . . .
H3 H -0.5368 -0.0912 0.4218 0.095 Uiso 1 1 calc R . .
C4 C -0.5495(2) -0.2299(3) 0.47138(18) 0.0846(9) Uani 1 1 d . . .
H4 H -0.6010 -0.2119 0.5150 0.101 Uiso 1 1 calc R . .
C5 C -0.5145(2) -0.3289(2) 0.46498(16) 0.0731(7) Uani 1 1 d . . .
H5 H -0.5432 -0.3769 0.5026 0.088 Uiso 1 1 calc R . .
C6 C -0.43477(19) -0.35500(19) 0.40038(14) 0.0592(6) Uani 1 1 d . . .
C7 C -0.2661(2) -0.09825(17) 0.17535(14) 0.0583(5) Uani 1 1 d . . .
C8 C -0.2575(3) 0.0034(2) 0.18815(18) 0.0919(10) Uani 1 1 d . . .
H8 H -0.2852 0.0318 0.2384 0.110 Uiso 1 1 calc R . .
C9 C -0.2078(4) 0.0624(2) 0.1263(2) 0.1119(13) Uani 1 1 d . . .
H9 H -0.2021 0.1311 0.1347 0.134 Uiso 1 1 calc R . .
C10 C -0.1663(3) 0.0210(2) 0.05223(19) 0.0911(9) Uani 1 1 d . . .
H10 H -0.1315 0.0613 0.0110 0.109 Uiso 1 1 calc R . .
C11 C -0.1761(3) -0.0791(2) 0.03937(17) 0.0773(7) Uani 1 1 d . . .
H11 H -0.1486 -0.1070 -0.0111 0.093 Uiso 1 1 calc R . .
C12 C -0.2263(2) -0.13975(19) 0.10046(15) 0.0654(6) Uani 1 1 d . . .
H12 H -0.2331 -0.2082 0.0911 0.078 Uiso 1 1 calc R . .
C13 C -0.25663(18) -0.54407(16) 0.31028(12) 0.0479(5) Uani 1 1 d . . .
C14 C -0.13562(19) -0.54843(17) 0.29865(13) 0.0548(5) Uani 1 1 d . . .
H14 H -0.0895 -0.4909 0.3015 0.066 Uiso 1 1 calc R . .
C15 C -0.0844(2) -0.64066(19) 0.28257(15) 0.0632(6) Uani 1 1 d . . .
H15 H -0.0027 -0.6455 0.2754 0.076 Uiso 1 1 calc R . .
C16 C -0.1536(2) -0.72510(19) 0.27712(16) 0.0682(6) Uani 1 1 d . . .
H16 H -0.1188 -0.7866 0.2653 0.082 Uiso 1 1 calc R . .
C17 C -0.2738(3) -0.7189(2) 0.28906(17) 0.0722(7) Uani 1 1 d . . .
H17 H -0.3201 -0.7764 0.2853 0.087 Uiso 1 1 calc R . .
C18 C -0.3268(2) -0.62822(18) 0.30654(15) 0.0608(6) Uani 1 1 d . . .
H18 H -0.4081 -0.6240 0.3156 0.073 Uiso 1 1 calc R . .
C19 C -0.06085(19) -0.37555(16) 0.13169(13) 0.0499(5) Uani 1 1 d . . .
C20 C 0.03908(17) -0.40159(16) 0.07964(12) 0.0469(4) Uani 1 1 d . . .
C21 C 0.0687(2) -0.34279(19) 0.01019(15) 0.0642(6) Uani 1 1 d . . .
H21 H 0.0276 -0.2839 -0.0012 0.077 Uiso 1 1 calc R . .
C22 C 0.1606(2) -0.3736(2) -0.04173(16) 0.0788(8) Uani 1 1 d . . .
H22 H 0.1815 -0.3352 -0.0887 0.095 Uiso 1 1 calc R . .
C23 C 0.2212(2) -0.4600(2) -0.02464(19) 0.0772(8) Uani 1 1 d . . .
H23 H 0.2821 -0.4804 -0.0605 0.093 Uiso 1 1 calc R . .
C24 C 0.1928(2) -0.5158(2) 0.04416(19) 0.0738(7) Uani 1 1 d . . .
H24 H 0.2355 -0.5738 0.0558 0.089 Uiso 1 1 calc R . .
C25 C 0.1019(2) -0.48803(18) 0.09706(15) 0.0591(5) Uani 1 1 d . . .
H25 H 0.0827 -0.5270 0.1441 0.071 Uiso 1 1 calc R . .

loop_
_atom_site_aniso_label
_atom_site_aniso_U_11
_atom_site_aniso_U_22
_atom_site_aniso_U_33
_atom_site_aniso_U_23
_atom_site_aniso_U_13
_atom_site_aniso_U_12
Rh1 0.04330(9) 0.04574(10) 0.05152(9) -0.00718(7) 0.00594(6) 0.00665(7)
Cl1 0.0545(3) 0.0578(3) 0.0613(3) -0.0035(3) -0.0015(2) -0.0053(2)
Cl2 0.0610(3) 0.0803(4) 0.0718(4) -0.0162(3) -0.0111(3) 0.0041(3)
N1 0.0628(12) 0.0605(12) 0.0727(13) -0.0137(10) 0.0005(10) 0.0230(10)
N2 0.0571(10) 0.0514(11) 0.0599(10) -0.0085(9) -0.0040(8) 0.0138(8)
N3 0.0463(10) 0.0681(12) 0.0590(10) -0.0026(9) 0.0095(8) 0.0005(9)
N4 0.0420(9) 0.0526(10) 0.0536(9) -0.0044(8) 0.0060(7) 0.0019(8)
N5 0.0572(11) 0.0493(10) 0.0584(10) -0.0051(8) 0.0094(9) 0.0045(9)
C1 0.0410(10) 0.0628(14) 0.0570(12) -0.0129(10) 0.0036(9) 0.0105(10)
C2 0.0530(12) 0.0682(15) 0.0674(14) -0.0130(12) 0.0026(10) 0.0198(12)
C3 0.0633(15) 0.090(2) 0.0842(18) -0.0206(16) 0.0113(14) 0.0300(14)
C4 0.0622(16) 0.117(3) 0.0742(17) -0.0210(17) 0.0176(13) 0.0275(16)
C5 0.0541(13) 0.100(2) 0.0651(14) -0.0034(14) 0.0158(11) 0.0122(13)
C6 0.0455(11) 0.0721(15) 0.0602(13) -0.0082(12) 0.0091(10) 0.0082(11)
C7 0.0676(14) 0.0483(12) 0.0588(13) -0.0014(10) -0.0100(10) 0.0092(11)
C8 0.159(3) 0.0508(15) 0.0663(16) -0.0097(13) -0.0011(18) 0.0081(17)
C9 0.206(4) 0.0531(17) 0.077(2) 0.0008(15) 0.000(2) -0.015(2)
C10 0.134(3) 0.072(2) 0.0672(17) 0.0105(15) -0.0070(17) -0.0111(18)
C11 0.098(2) 0.0734(19) 0.0605(15) -0.0005(13) 0.0011(13) 0.0098(15)
C12 0.0779(16) 0.0543(14) 0.0638(14) -0.0059(12) -0.0028(12) 0.0081(12)
C13 0.0485(11) 0.0481(12) 0.0470(10) -0.0010(9) 0.0026(8) 0.0038(9)
C14 0.0512(12) 0.0529(13) 0.0604(12) 0.0000(10) 0.0048(10) 0.0029(10)
C15 0.0565(13) 0.0658(15) 0.0673(14) 0.0050(12) 0.0028(11) 0.0152(12)
C16 0.0850(18) 0.0518(14) 0.0677(15) 0.0014(12) -0.0037(13) 0.0187(13)
C17 0.0869(19) 0.0489(14) 0.0808(17) -0.0023(12) -0.0036(14) -0.0071(13)
C18 0.0548(13) 0.0591(14) 0.0684(14) -0.0047(11) 0.0011(10) -0.0048(11)
C19 0.0527(12) 0.0470(12) 0.0500(11) -0.0051(9) 0.0031(9) 0.0000(9)
C20 0.0437(10) 0.0495(12) 0.0476(10) -0.0056(9) 0.0044(8) -0.0024(9)
C21 0.0616(14) 0.0659(15) 0.0652(14) 0.0084(12) 0.0043(11) -0.0039(12)
C22 0.0735(17) 0.101(2) 0.0619(15) 0.0028(15) 0.0171(13) -0.0304(17)
C23 0.0491(13) 0.088(2) 0.0942(19) -0.0295(16) 0.0253(13) -0.0177(14)
C24 0.0487(13) 0.0703(17) 0.102(2) -0.0111(15) 0.0117(13) 0.0048(12)
C25 0.0552(13) 0.0585(14) 0.0637(13) 0.0025(11) 0.0071(10) 0.0019(11)

loop_
_atom_type_symbol
_atom_type_description
_atom_type_scat_dispersion_real
_atom_type_scat_dispersion_imag
_atom_type_scat_source
C C 0.0033 0.0016 'International Tables Vol C Tables 4.2.6.8 and 6.1.1.4'
H H 0.0000 0.0000 'International Tables Vol C Tables 4.2.6.8 and 6.1.1.4'
Cl Cl 0.1484 0.1585 'International Tables Vol C Tables 4.2.6.8 and 6.1.1.4'
N N 0.0061 0.0033 'International Tables Vol C Tables 4.2.6.8 and 6.1.1.4'
O O 0.0106 0.0060 'International Tables Vol C Tables 4.2.6.8 and 6.1.1.4'
Rh Rh -1.1178 0.9187 'International Tables Vol C Tables 4.2.6.8 and 6.1.1.4'

loop_
_geom_angle_atom_site_label_1
_geom_angle_atom_site_label_2
_geom_angle_atom_site_label_3
_geom_angle
_geom_angle_site_symmetry_1
_geom_angle_site_symmetry_3
_geom_angle_publ_flag
C1 Rh1 N4 76.73(9) . . ?
C1 Rh1 N2 76.92(9) . . ?
N4 Rh1 N2 153.64(7) . . ?
C1 Rh1 N5 176.68(8) . . ?
N4 Rh1 N5 101.97(6) . . ?
N2 Rh1 N5 104.39(7) . . ?
C1 Rh1 Cl2 91.97(7) . . ?
N4 Rh1 Cl2 88.39(5) . . ?
N2 Rh1 Cl2 91.66(5) . . ?
N5 Rh1 Cl2 91.05(5) . . ?
C1 Rh1 Cl1 90.75(7) . . ?
N4 Rh1 Cl1 92.98(5) . . ?
N2 Rh1 Cl1 88.22(5) . . ?
N5 Rh1 Cl1 86.26(5) . . ?
Cl2 Rh1 Cl1 177.18(2) . . ?
N2 N1 C2 112.24(19) . . ?
N1 N2 C7 114.21(19) . . ?
N1 N2 Rh1 116.09(16) . . ?
C7 N2 Rh1 129.57(14) . . ?
N4 N3 C6 111.28(18) . . ?
N3 N4 C13 114.14(17) . . ?
N3 N4 Rh1 117.81(14) . . ?
C13 N4 Rh1 127.82(12) . . ?
C19 N5 Rh1 173.97(18) . . ?
C2 C1 C6 122.9(2) . . ?
C2 C1 Rh1 118.48(18) . . ?
C6 C1 Rh1 118.52(17) . . ?
C1 C2 C3 118.6(3) . . ?
C1 C2 N1 116.1(2) . . ?
C3 C2 N1 125.4(2) . . ?
C4 C3 C2 118.9(3) . . ?
C4 C3 H3 120.6 . . ?
C2 C3 H3 120.6 . . ?
C3 C4 C5 122.7(2) . . ?
C3 C4 H4 118.6 . . ?
C5 C4 H4 118.6 . . ?
C4 C5 C6 118.3(3) . . ?
C4 C5 H5 120.9 . . ?
C6 C5 H5 120.9 . . ?
C1 C6 N3 115.53(18) . . ?
C1 C6 C5 118.6(2) . . ?
N3 C6 C5 125.8(2) . . ?
C8 C7 C12 120.0(2) . . ?
C8 C7 N2 121.3(2) . . ?
C12 C7 N2 118.7(2) . . ?
C7 C8 C9 119.5(3) . . ?
C7 C8 H8 120.2 . . ?
C9 C8 H8 120.2 . . ?
C10 C9 C8 120.6(3) . . ?
C10 C9 H9 119.7 . . ?
C8 C9 H9 119.7 . . ?
C11 C10 C9 119.7(3) . . ?
C11 C10 H10 120.1 . . ?
C9 C10 H10 120.1 . . ?
C10 C11 C12 120.6(3) . . ?
C10 C11 H11 119.7 . . ?
C12 C11 H11 119.7 . . ?
C7 C12 C11 119.5(2) . . ?
C7 C12 H12 120.2 . . ?
C11 C12 H12 120.2 . . ?
C18 C13 C14 121.9(2) . . ?
C18 C13 N4 120.20(18) . . ?
C14 C13 N4 117.88(19) . . ?
C13 C14 C15 118.3(2) . . ?
C13 C14 H14 120.8 . . ?
C15 C14 H14 120.8 . . ?
C16 C15 C14 120.4(2) . . ?
C16 C15 H15 119.8 . . ?
C14 C15 H15 119.8 . . ?
C17 C16 C15 120.2(2) . . ?
C17 C16 H16 119.9 . . ?
C15 C16 H16 119.9 . . ?
C16 C17 C18 120.5(2) . . ?
C16 C17 H17 119.7 . . ?
C18 C17 H17 119.7 . . ?
C13 C18 C17 118.6(2) . . ?
C13 C18 H18 120.7 . . ?
C17 C18 H18 120.7 . . ?
N5 C19 C20 179.5(3) . . ?
C25 C20 C21 120.4(2) . . ?
C25 C20 C19 119.48(19) . . ?
C21 C20 C19 120.1(2) . . ?
C22 C21 C20 118.5(2) . . ?
C22 C21 H21 120.7 . . ?
C20 C21 H21 120.7 . . ?
C23 C22 C21 120.6(2) . . ?
C23 C22 H22 119.7 . . ?
C21 C22 H22 119.7 . . ?
C24 C23 C22 120.3(2) . . ?
C24 C23 H23 119.9 . . ?
C22 C23 H23 119.9 . . ?
C23 C24 C25 120.8(3) . . ?
C23 C24 H24 119.6 . . ?
C25 C24 H24 119.6 . . ?
C24 C25 C20 119.3(2) . . ?
C24 C25 H25 120.3 . . ?
C20 C25 H25 120.3 . . ?

loop_
_geom_bond_atom_site_label_1
_geom_bond_atom_site_label_2
_geom_bond_distance
_geom_bond_site_symmetry_2
_geom_bond_publ_flag
Rh1 C1 1.872(2) . ?
Rh1 N4 2.0763(18) . ?
Rh1 N2 2.1058(18) . ?
Rh1 N5 2.2121(17) . ?
Rh1 Cl2 2.3276(6) . ?
Rh1 Cl1 2.3385(6) . ?
N1 N2 1.283(2) . ?
N1 C2 1.390(3) . ?
N2 C7 1.431(3) . ?
N3 N4 1.277(2) . ?
N3 C6 1.396(3) . ?
N4 C13 1.434(3) . ?
N5 C19 1.139(2) . ?
C1 C2 1.376(3) . ?
C1 C6 1.379(3) . ?
C2 C3 1.395(3) . ?
C3 C4 1.377(4) . ?
C3 H3 0.9300 . ?
C4 C5 1.385(4) . ?
C4 H4 0.9300 . ?
C5 C6 1.401(3) . ?
C5 H5 0.9300 . ?
C7 C8 1.376(3) . ?
C7 C12 1.377(3) . ?
C8 C9 1.372(4) . ?
C8 H8 0.9300 . ?
C9 C10 1.371(4) . ?
C9 H9 0.9300 . ?
C10 C11 1.357(4) . ?
C10 H10 0.9300 . ?
C11 C12 1.378(4) . ?
C11 H11 0.9300 . ?
C12 H12 0.9300 . ?
C13 C18 1.376(3) . ?
C13 C14 1.377(3) . ?
C14 C15 1.384(3) . ?
C14 H14 0.9300 . ?
C15 C16 1.374(4) . ?
C15 H15 0.9300 . ?
C16 C17 1.371(4) . ?
C16 H16 0.9300 . ?
C17 C18 1.379(3) . ?
C17 H17 0.9300 . ?
C18 H18 0.9300 . ?
C19 C20 1.436(3) . ?
C20 C25 1.382(3) . ?
C20 C21 1.386(3) . ?
C21 C22 1.382(4) . ?
C21 H21 0.9300 . ?
C22 C23 1.368(4) . ?
C22 H22 0.9300 . ?
C23 C24 1.352(4) . ?
C23 H23 0.9300 . ?
C24 C25 1.372(3) . ?
C24 H24 0.9300 . ?
C25 H25 0.9300 . ?

loop_
_geom_torsion_atom_site_label_1
_geom_torsion_atom_site_label_2
_geom_torsion_atom_site_label_3
_geom_torsion_atom_site_label_4
_geom_torsion
_geom_torsion_site_symmetry_1
_geom_torsion_site_symmetry_2
_geom_torsion_site_symmetry_3
_geom_torsion_site_symmetry_4
_geom_torsion_publ_flag
C2 N1 N2 C7 -179.47(19) . . . . ?
C2 N1 N2 Rh1 -3.2(2) . . . . ?
C1 Rh1 N2 N1 4.09(16) . . . . ?
N4 Rh1 N2 N1 6.0(3) . . . . ?
N5 Rh1 N2 N1 -172.77(16) . . . . ?
Cl2 Rh1 N2 N1 95.72(16) . . . . ?
Cl1 Rh1 N2 N1 -87.10(16) . . . . ?
C1 Rh1 N2 C7 179.6(2) . . . . ?
N4 Rh1 N2 C7 -178.46(16) . . . . ?
N5 Rh1 N2 C7 2.8(2) . . . . ?
Cl2 Rh1 N2 C7 -88.75(18) . . . . ?
Cl1 Rh1 N2 C7 88.43(18) . . . . ?
C6 N3 N4 C13 -178.78(17) . . . . ?
C6 N3 N4 Rh1 -3.8(2) . . . . ?
C1 Rh1 N4 N3 2.40(15) . . . . ?
N2 Rh1 N4 N3 0.5(3) . . . . ?
N5 Rh1 N4 N3 179.27(15) . . . . ?
Cl2 Rh1 N4 N3 -90.00(15) . . . . ?
Cl1 Rh1 N4 N3 92.47(15) . . . . ?
C1 Rh1 N4 C13 176.57(18) . . . . ?
N2 Rh1 N4 C13 174.65(16) . . . . ?
N5 Rh1 N4 C13 -6.56(17) . . . . ?
Cl2 Rh1 N4 C13 84.17(16) . . . . ?
Cl1 Rh1 N4 C13 -93.36(16) . . . . ?
C1 Rh1 N5 C19 -11(3) . . . . ?
N4 Rh1 N5 C19 -77.9(17) . . . . ?
N2 Rh1 N5 C19 101.5(17) . . . . ?
Cl2 Rh1 N5 C19 -166.5(17) . . . . ?
Cl1 Rh1 N5 C19 14.3(17) . . . . ?
N4 Rh1 C1 C2 176.9(2) . . . . ?
N2 Rh1 C1 C2 -3.96(18) . . . . ?
N5 Rh1 C1 C2 109.6(15) . . . . ?
Cl2 Rh1 C1 C2 -95.20(18) . . . . ?
Cl1 Rh1 C1 C2 84.04(18) . . . . ?
N4 Rh1 C1 C6 -0.23(17) . . . . ?
N2 Rh1 C1 C6 178.90(19) . . . . ?
N5 Rh1 C1 C6 -67.5(16) . . . . ?
Cl2 Rh1 C1 C6 87.66(18) . . . . ?
Cl1 Rh1 C1 C6 -93.11(18) . . . . ?
C6 C1 C2 C3 2.0(4) . . . . ?
Rh1 C1 C2 C3 -175.03(19) . . . . ?
C6 C1 C2 N1 -179.3(2) . . . . ?
Rh1 C1 C2 N1 3.7(3) . . . . ?
N2 N1 C2 C1 0.0(3) . . . . ?
N2 N1 C2 C3 178.6(2) . . . . ?
C1 C2 C3 C4 -1.4(4) . . . . ?
N1 C2 C3 C4 -180.0(2) . . . . ?
C2 C3 C4 C5 -0.3(4) . . . . ?
C3 C4 C5 C6 1.5(4) . . . . ?
C2 C1 C6 N3 -178.7(2) . . . . ?
Rh1 C1 C6 N3 -1.7(3) . . . . ?
C2 C1 C6 C5 -0.7(4) . . . . ?
Rh1 C1 C6 C5 176.27(18) . . . . ?
N4 N3 C6 C1 3.6(3) . . . . ?
N4 N3 C6 C5 -174.3(2) . . . . ?
C4 C5 C6 C1 -1.0(4) . . . . ?
C4 C5 C6 N3 176.8(2) . . . . ?
N1 N2 C7 C8 23.5(3) . . . . ?
Rh1 N2 C7 C8 -152.1(2) . . . . ?
N1 N2 C7 C12 -156.2(2) . . . . ?
Rh1 N2 C7 C12 28.2(3) . . . . ?
C12 C7 C8 C9 -0.8(5) . . . . ?
N2 C7 C8 C9 179.5(3) . . . . ?
C7 C8 C9 C10 -0.3(6) . . . . ?
C8 C9 C10 C11 1.0(6) . . . . ?
C9 C10 C11 C12 -0.7(5) . . . . ?
C8 C7 C12 C11 1.1(4) . . . . ?
N2 C7 C12 C11 -179.2(2) . . . . ?
C10 C11 C12 C7 -0.4(4) . . . . ?
N3 N4 C13 C18 42.5(3) . . . . ?
Rh1 N4 C13 C18 -131.82(18) . . . . ?
N3 N4 C13 C14 -136.4(2) . . . . ?
Rh1 N4 C13 C14 49.3(3) . . . . ?
C18 C13 C14 C15 0.2(3) . . . . ?
N4 C13 C14 C15 179.07(19) . . . . ?
C13 C14 C15 C16 1.0(3) . . . . ?
C14 C15 C16 C17 -1.1(4) . . . . ?
C15 C16 C17 C18 0.1(4) . . . . ?
C14 C13 C18 C17 -1.2(3) . . . . ?
N4 C13 C18 C17 179.9(2) . . . . ?
C16 C17 C18 C13 1.1(4) . . . . ?
Rh1 N5 C19 C20 148(31) . . . . ?
N5 C19 C20 C25 -84(33) . . . . ?
N5 C19 C20 C21 93(33) . . . . ?
C25 C20 C21 C22 1.1(3) . . . . ?
C19 C20 C21 C22 -175.9(2) . . . . ?
C20 C21 C22 C23 -0.2(4) . . . . ?
C21 C22 C23 C24 -0.9(4) . . . . ?
C22 C23 C24 C25 1.2(4) . . . . ?
C23 C24 C25 C20 -0.2(4) . . . . ?
C21 C20 C25 C24 -0.9(3) . . . . ?
C19 C20 C25 C24 176.1(2) . . . . ?
